data_8106271
loop_
_publ_author_name
'Li, Wu-Wu'
'Zheng, Min-Yan'
'Zhang, Zun-Ting'

_publ_section_title
;
 The crystal structure of benzenaminium
 5,7-dihydroxy-4-oxo-2-phenyl-4H-chromene-8-sulfonate hydrate, C21H19NO8S
;
_journal_issue 4
_journal_name_full 'Zeitschrift f\"ur Kristallographie - New Crystal Structures'
_journal_page_first 715
_journal_page_last 717
_journal_paper_doi 10.1515/ncrs-2018-0045
_journal_volume 233
_journal_year 2018
_chemical_formula_moiety 'C15 H9 O7 S, C6 H8 N, H2 O'
_chemical_formula_sum 'C21 H19 N O8 S'
_chemical_formula_weight 445.43
_space_group_crystal_system triclinic
_space_group_IT_number 2
_space_group_name_Hall '-P 1'
_space_group_name_H-M_alt 'P -1'
_atom_sites_solution_hydrogens geom
_atom_sites_solution_primary direct
_atom_sites_solution_secondary difmap
_cell_angle_alpha 95.862(2)
_cell_angle_beta 106.659(2)
_cell_angle_gamma 93.189(2)
_cell_formula_units_Z 2
_cell_length_a 7.2884(9)
_cell_length_b 11.9469(15)
_cell_length_c 12.2002(16)
_cell_measurement_reflns_used 711
_cell_measurement_temperature 296(2)
_cell_measurement_theta_max 27.23
_cell_measurement_theta_min 2.87
_cell_volume 1008.4(2)
_computing_cell_refinement 'Bruker SMART'
_computing_data_collection 'Bruker APEX2'
_computing_data_reduction 'Bruker SAINT'
_computing_molecular_graphics 'Bruker SHELXTL'
_computing_publication_material 'Bruker SHELXTL'
_computing_structure_refinement 'SHELXL-2018/1 (Sheldrick, 2018)'
_computing_structure_solution 'SHELXL-2018/1 (Sheldrick, 2018)'
_diffrn_ambient_temperature 296(2)
_diffrn_measured_fraction_theta_full 0.983
_diffrn_measured_fraction_theta_max 0.976
_diffrn_measurement_device_type 'Bruker APEX-II area-detector diffractometer'
_diffrn_measurement_method 'phi and omega scans'
_diffrn_radiation_type MoK\a
_diffrn_radiation_wavelength 0.71073
_diffrn_reflns_av_R_equivalents 0.0259
_diffrn_reflns_av_unetI/netI 0.0641
_diffrn_reflns_Laue_measured_fraction_full 0.983
_diffrn_reflns_Laue_measured_fraction_max 0.976
_diffrn_reflns_limit_h_max 8
_diffrn_reflns_limit_h_min -8
_diffrn_reflns_limit_k_max 14
_diffrn_reflns_limit_k_min -12
_diffrn_reflns_limit_l_max 14
_diffrn_reflns_limit_l_min -14
_diffrn_reflns_number 5508
_diffrn_reflns_point_group_measured_fraction_full 0.983
_diffrn_reflns_point_group_measured_fraction_max 0.976
_diffrn_reflns_theta_full 25.242
_diffrn_reflns_theta_max 26.012
_diffrn_reflns_theta_min 1.720
_diffrn_source 'fine-focus sealed tube'
_exptl_absorpt_coefficient_mu 0.211
_exptl_absorpt_correction_T_max 0.9812
_exptl_absorpt_correction_T_min 0.9446
_exptl_absorpt_correction_type multi-scan
_exptl_absorpt_process_details '(SADABS; Bruker, 1999)'
_exptl_crystal_colour colourless
_exptl_crystal_density_diffrn 1.467
_exptl_crystal_density_method 'not measured'
_exptl_crystal_description lamellar
_exptl_crystal_F_000 464
_exptl_crystal_size_max 0.273
_exptl_crystal_size_mid 0.145
_exptl_crystal_size_min 0.090
_refine_diff_density_max 0.424
_refine_diff_density_min -0.337
_refine_diff_density_rms 0.061
_refine_ls_extinction_coef 0.00071(10)
_refine_ls_extinction_method SHELXL
_refine_ls_goodness_of_fit_ref 1.108
_refine_ls_hydrogen_treatment mixed
_refine_ls_matrix_type full
_refine_ls_number_parameters 289
_refine_ls_number_reflns 3856
_refine_ls_number_restraints 3
_refine_ls_restrained_S_all 1.108
_refine_ls_R_factor_all 0.1167
_refine_ls_R_factor_gt 0.0659
_refine_ls_shift/su_max 0.001
_refine_ls_shift/su_mean 0.000
_refine_ls_structure_factor_coef Fsqd
_refine_ls_weighting_details 'w=1/[\s^2^(Fo^2^)+(0.0721P)^2^] where P=(Fo^2^+2Fc^2^)/3'
_refine_ls_weighting_scheme calc
_refine_ls_wR_factor_gt 0.1499
_refine_ls_wR_factor_ref 0.1831
_reflns_Friedel_coverage 0.000
_reflns_Friedel_fraction_full .
_reflns_Friedel_fraction_max .
_reflns_number_gt 2077
_reflns_number_total 3856
_reflns_threshold_expression 'I > 2\s(I)'
_cod_data_source_file suppl_ncrs-2018-0045_suppl.cif
_cod_data_source_block I
_cod_database_code 8106271
_shelx_space_group_comment
;
The symmetry employed for this shelxl refinement is uniquely defined
by the following loop, which should always be used as a source of
symmetry information in preference to the above space-group names.
They are only intended as comments.
;
_shelx_estimated_absorpt_t_min 0.945
_shelx_estimated_absorpt_t_max 0.981

loop_
_space_group_symop_operation_xyz
'x, y, z'
'-x, -y, -z'

loop_
_atom_site_label
_atom_site_type_symbol
_atom_site_fract_x
_atom_site_fract_y
_atom_site_fract_z
_atom_site_U_iso_or_equiv
_atom_site_adp_type
_atom_site_occupancy
_atom_site_site_symmetry_order
_atom_site_calc_flag
_atom_site_refinement_flags_posn
_atom_site_refinement_flags_adp
_atom_site_refinement_flags_occupancy
_atom_site_disorder_assembly
_atom_site_disorder_group
C1 C 0.1069(5) 0.6851(3) 0.3115(3) 0.0451(9) Uani 1 1 d . . . . .
C2 C 0.1640(5) 0.6420(3) 0.4170(3) 0.0398(8) Uani 1 1 d . . . . .
C3 C 0.1817(5) 0.7063(3) 0.5220(3) 0.0416(8) Uani 1 1 d . . . . .
C4 C 0.1423(5) 0.8205(3) 0.5198(3) 0.0500(9) Uani 1 1 d . . . . .
C5 C 0.0867(5) 0.8653(3) 0.4181(3) 0.0550(10) Uani 1 1 d . . . . .
H5 H 0.060127 0.940558 0.418188 0.066 Uiso 1 1 calc R U . . .
C6 C 0.0695(5) 0.7997(3) 0.3146(3) 0.0514(9) Uani 1 1 d . . . . .
C7 C 0.2395(5) 0.6556(3) 0.6272(3) 0.0501(9) Uani 1 1 d . . . . .
C8 C 0.2754(5) 0.5395(3) 0.6149(3) 0.0547(10) Uani 1 1 d . . . . .
H8 H 0.310793 0.502506 0.680291 0.066 Uiso 1 1 calc R U . . .
C9 C 0.2597(5) 0.4818(3) 0.5115(3) 0.0437(8) Uani 1 1 d . . . . .
C10 C 0.2940(5) 0.3637(3) 0.4846(3) 0.0472(9) Uani 1 1 d . . . . .
C11 C 0.3706(6) 0.2984(3) 0.5720(4) 0.0636(11) Uani 1 1 d . . . . .
H11 H 0.401398 0.330252 0.648496 0.076 Uiso 1 1 calc R U . . .
C12 C 0.4016(6) 0.1869(4) 0.5469(5) 0.0762(13) Uani 1 1 d . . . . .
H12 H 0.451711 0.143870 0.606102 0.091 Uiso 1 1 calc R U . . .
C13 C 0.3582(6) 0.1402(4) 0.4342(5) 0.0776(14) Uani 1 1 d . . . . .
H13 H 0.379658 0.065377 0.416899 0.093 Uiso 1 1 calc R U . . .
C14 C 0.2830(6) 0.2033(3) 0.3464(4) 0.0775(13) Uani 1 1 d . . . . .
H14 H 0.253021 0.170897 0.270075 0.093 Uiso 1 1 calc R U . . .
C15 C 0.2520(6) 0.3150(3) 0.3717(4) 0.0629(11) Uani 1 1 d . . . . .
H15 H 0.202463 0.357610 0.312001 0.076 Uiso 1 1 calc R U . . .
O1 O 0.2821(4) 0.5702(2) 0.1859(2) 0.0709(8) Uani 1 1 d . . . . .
O2 O -0.0397(4) 0.4983(2) 0.1784(2) 0.0750(9) Uani 1 1 d . . . . .
O3 O 0.0125(4) 0.6659(2) 0.0912(2) 0.0709(8) Uani 1 1 d . . . . .
O4 O 0.1610(4) 0.8873(2) 0.6191(2) 0.0681(8) Uani 1 1 d . . . . .
H4 H 0.194411 0.850398 0.673523 0.102 Uiso 1 1 calc R U . . .
O5 O 0.2547(4) 0.7112(2) 0.7236(2) 0.0690(8) Uani 1 1 d . . . . .
O6 O 0.2064(3) 0.53216(18) 0.41350(19) 0.0445(6) Uani 1 1 d . . . . .
O7 O 0.0169(5) 0.8521(2) 0.2201(2) 0.0774(9) Uani 1 1 d . . . . .
H7 H 0.021824 0.809650 0.164023 0.116 Uiso 1 1 calc R U . . .
S1 S 0.08852(16) 0.59618(8) 0.18321(8) 0.0553(3) Uani 1 1 d . . . . .
C16 C 0.5162(7) 0.1776(4) 0.8906(4) 0.0849(15) Uani 1 1 d . . . . .
H16 H 0.436140 0.231456 0.859320 0.102 Uiso 1 1 calc R U . . .
C17 C 0.4838(12) 0.0686(6) 0.8378(5) 0.126(3) Uani 1 1 d . . . . .
H17 H 0.381979 0.048436 0.771074 0.152 Uiso 1 1 calc R U . . .
C18 C 0.5949(16) -0.0055(7) 0.8811(9) 0.144(4) Uani 1 1 d . . . . .
H18 H 0.569268 -0.079044 0.843834 0.172 Uiso 1 1 calc R U . . .
C19 C 0.7491(11) 0.0167(6) 0.9787(9) 0.125(3) Uani 1 1 d . . . . .
H19 H 0.827232 -0.039291 1.006386 0.150 Uiso 1 1 calc R U . . .
C20 C 0.7843(7) 0.1304(5) 1.0363(5) 0.0872(15) Uani 1 1 d . . . . .
H20 H 0.884837 0.150441 1.103710 0.105 Uiso 1 1 calc R U . . .
C21 C 0.6649(6) 0.2078(3) 0.9885(3) 0.0545(10) Uani 1 1 d . . . . .
N1 N 0.6928(5) 0.3246(3) 1.0418(3) 0.0693(10) Uani 1 1 d . . . . .
H1A H 0.750062 0.367098 1.003163 0.104 Uiso 1 1 calc R U . . .
H1B H 0.766061 0.328763 1.114549 0.104 Uiso 1 1 calc R U . . .
H1C H 0.579235 0.349399 1.040221 0.104 Uiso 1 1 calc R U . . .
O8 O 0.3528(6) 0.3790(5) 0.0654(5) 0.203(3) Uani 1 1 d D . . . .
H8A H 0.257(6) 0.378(8) 0.006(4) 0.304 Uiso 1 1 d D U . . .
H8B H 0.292(14) 0.415(8) 0.105(8) 0.304 Uiso 1 1 d D U . . .

loop_
_atom_site_aniso_label
_atom_site_aniso_U_11
_atom_site_aniso_U_22
_atom_site_aniso_U_33
_atom_site_aniso_U_23
_atom_site_aniso_U_13
_atom_site_aniso_U_12
C1 0.047(2) 0.045(2) 0.044(2) 0.0033(16) 0.0160(17) 0.0004(16)
C2 0.0341(19) 0.0385(19) 0.047(2) -0.0001(15) 0.0150(16) -0.0024(15)
C3 0.041(2) 0.0413(19) 0.0401(19) -0.0036(15) 0.0135(16) -0.0037(15)
C4 0.047(2) 0.047(2) 0.058(2) -0.0101(18) 0.0250(19) -0.0014(17)
C5 0.056(3) 0.042(2) 0.069(3) 0.0000(19) 0.024(2) 0.0046(18)
C6 0.049(2) 0.052(2) 0.055(2) 0.0148(19) 0.0160(19) 0.0053(18)
C7 0.049(2) 0.056(2) 0.043(2) -0.0023(17) 0.0160(18) -0.0061(18)
C8 0.062(3) 0.058(2) 0.043(2) 0.0088(18) 0.0132(19) -0.0019(19)
C9 0.038(2) 0.046(2) 0.046(2) 0.0067(16) 0.0101(17) -0.0030(16)
C10 0.040(2) 0.043(2) 0.057(2) 0.0065(17) 0.0131(18) -0.0012(16)
C11 0.056(3) 0.062(3) 0.075(3) 0.018(2) 0.018(2) 0.007(2)
C12 0.065(3) 0.062(3) 0.108(4) 0.030(3) 0.027(3) 0.009(2)
C13 0.058(3) 0.045(2) 0.134(5) 0.010(3) 0.035(3) 0.008(2)
C14 0.074(3) 0.060(3) 0.088(3) -0.017(2) 0.013(3) 0.016(2)
C15 0.062(3) 0.056(3) 0.067(3) -0.001(2) 0.015(2) 0.010(2)
O1 0.0684(19) 0.083(2) 0.0611(18) -0.0118(14) 0.0255(15) 0.0094(15)
O2 0.096(2) 0.0657(18) 0.0540(17) -0.0068(13) 0.0200(16) -0.0303(16)
O3 0.084(2) 0.081(2) 0.0422(15) 0.0148(14) 0.0095(14) -0.0006(16)
O4 0.085(2) 0.0547(17) 0.0641(18) -0.0177(13) 0.0305(18) 0.0018(15)
O5 0.094(2) 0.0687(18) 0.0405(15) -0.0079(13) 0.0215(15) -0.0066(15)
O6 0.0522(15) 0.0389(13) 0.0428(14) 0.0022(10) 0.0157(12) 0.0034(11)
O7 0.102(2) 0.0679(19) 0.0670(19) 0.0259(16) 0.0229(19) 0.0241(18)
S1 0.0672(7) 0.0561(6) 0.0395(5) -0.0003(4) 0.0151(5) -0.0052(5)
C16 0.107(4) 0.081(3) 0.057(3) -0.002(2) 0.019(3) -0.032(3)
C17 0.191(8) 0.103(5) 0.079(4) -0.037(4) 0.063(5) -0.073(5)
C18 0.199(10) 0.095(5) 0.194(10) -0.006(6) 0.157(8) 0.002(6)
C19 0.125(6) 0.095(5) 0.213(9) 0.057(6) 0.120(6) 0.046(5)
C20 0.076(4) 0.103(4) 0.100(4) 0.033(3) 0.045(3) 0.025(3)
C21 0.067(3) 0.051(2) 0.048(2) 0.0011(18) 0.024(2) -0.005(2)
N1 0.073(2) 0.066(2) 0.064(2) -0.0133(17) 0.0228(19) -0.0153(18)
O8 0.090(3) 0.273(6) 0.172(5) -0.137(4) -0.034(3) 0.088(3)

loop_
_atom_type_symbol
_atom_type_description
_atom_type_scat_dispersion_real
_atom_type_scat_dispersion_imag
_atom_type_scat_source
C C 0.0033 0.0016 'International Tables Vol C Tables 4.2.6.8 and 6.1.1.4'
H H 0.0000 0.0000 'International Tables Vol C Tables 4.2.6.8 and 6.1.1.4'
N N 0.0061 0.0033 'International Tables Vol C Tables 4.2.6.8 and 6.1.1.4'
O O 0.0106 0.0060 'International Tables Vol C Tables 4.2.6.8 and 6.1.1.4'
S S 0.1246 0.1234 'International Tables Vol C Tables 4.2.6.8 and 6.1.1.4'

loop_
_geom_angle_atom_site_label_1
_geom_angle_atom_site_label_2
_geom_angle_atom_site_label_3
_geom_angle
_geom_angle_site_symmetry_1
_geom_angle_site_symmetry_3
C2 C1 C6 116.9(3) . .
C2 C1 S1 119.4(2) . .
C6 C1 S1 123.7(3) . .
O6 C2 C3 120.5(3) . .
O6 C2 C1 116.5(3) . .
C3 C2 C1 123.0(3) . .
C2 C3 C4 117.6(3) . .
C2 C3 C7 119.8(3) . .
C4 C3 C7 122.6(3) . .
O4 C4 C5 119.1(3) . .
O4 C4 C3 120.0(3) . .
C5 C4 C3 120.9(3) . .
C4 C5 C6 120.6(3) . .
C4 C5 H5 119.7 . .
C6 C5 H5 119.7 . .
O7 C6 C5 115.8(3) . .
O7 C6 C1 123.1(3) . .
C5 C6 C1 121.0(3) . .
O5 C7 C8 122.8(3) . .
O5 C7 C3 121.4(3) . .
C8 C7 C3 115.8(3) . .
C9 C8 C7 122.0(3) . .
C9 C8 H8 119.0 . .
C7 C8 H8 119.0 . .
C8 C9 O6 120.9(3) . .
C8 C9 C10 128.6(3) . .
O6 C9 C10 110.5(3) . .
C15 C10 C11 118.4(4) . .
C15 C10 C9 120.6(3) . .
C11 C10 C9 121.0(4) . .
C12 C11 C10 121.1(4) . .
C12 C11 H11 119.5 . .
C10 C11 H11 119.5 . .
C13 C12 C11 119.5(4) . .
C13 C12 H12 120.3 . .
C11 C12 H12 120.3 . .
C12 C13 C14 120.5(4) . .
C12 C13 H13 119.8 . .
C14 C13 H13 119.8 . .
C13 C14 C15 120.0(4) . .
C13 C14 H14 120.0 . .
C15 C14 H14 120.0 . .
C10 C15 C14 120.6(4) . .
C10 C15 H15 119.7 . .
C14 C15 H15 119.7 . .
C4 O4 H4 109.5 . .
C9 O6 C2 121.0(3) . .
C6 O7 H7 109.5 . .
O2 S1 O1 113.89(18) . .
O2 S1 O3 112.89(17) . .
O1 S1 O3 110.04(16) . .
O2 S1 C1 107.86(15) . .
O1 S1 C1 107.18(16) . .
O3 S1 C1 104.34(17) . .
C17 C16 C21 120.6(6) . .
C17 C16 H16 119.7 . .
C21 C16 H16 119.7 . .
C18 C17 C16 119.5(8) . .
C18 C17 H17 120.2 . .
C16 C17 H17 120.2 . .
C17 C18 C19 124.3(9) . .
C17 C18 H18 117.9 . .
C19 C18 H18 117.9 . .
C18 C19 C20 117.1(7) . .
C18 C19 H19 121.5 . .
C20 C19 H19 121.5 . .
C21 C20 C19 117.6(6) . .
C21 C20 H20 121.2 . .
C19 C20 H20 121.2 . .
C16 C21 C20 120.9(4) . .
C16 C21 N1 118.5(4) . .
C20 C21 N1 120.6(4) . .
C21 N1 H1A 109.5 . .
C21 N1 H1B 109.5 . .
H1A N1 H1B 109.5 . .
C21 N1 H1C 109.5 . .
H1A N1 H1C 109.5 . .
H1B N1 H1C 109.5 . .
H8A O8 H8B 90(9) . .

loop_
_geom_bond_atom_site_label_1
_geom_bond_atom_site_label_2
_geom_bond_distance
_geom_bond_site_symmetry_2
C1 C2 1.395(4) .
C1 C6 1.410(5) .
C1 S1 1.766(3) .
C2 O6 1.364(4) .
C2 C3 1.394(4) .
C3 C4 1.411(5) .
C3 C7 1.439(5) .
C4 O4 1.349(4) .
C4 C5 1.364(5) .
C5 C6 1.386(5) .
C5 H5 0.9300 .
C6 O7 1.337(4) .
C7 O5 1.262(4) .
C7 C8 1.428(5) .
C8 C9 1.346(5) .
C8 H8 0.9300 .
C9 O6 1.359(4) .
C9 C10 1.467(5) .
C10 C15 1.381(5) .
C10 C11 1.390(5) .
C11 C12 1.382(6) .
C11 H11 0.9300 .
C12 C13 1.370(6) .
C12 H12 0.9300 .
C13 C14 1.374(6) .
C13 H13 0.9300 .
C14 C15 1.385(5) .
C14 H14 0.9300 .
C15 H15 0.9300 .
O1 S1 1.453(3) .
O2 S1 1.441(3) .
O3 S1 1.465(3) .
O4 H4 0.8200 .
O7 H7 0.8200 .
C16 C17 1.368(7) .
C16 C21 1.363(6) .
C16 H16 0.9300 .
C17 C18 1.284(10) .
C17 H17 0.9300 .
C18 C19 1.374(10) .
C18 H18 0.9300 .
C19 C20 1.437(8) .
C19 H19 0.9300 .
C20 C21 1.365(6) .
C20 H20 0.9300 .
C21 N1 1.455(4) .
N1 H1A 0.8900 .
N1 H1B 0.8900 .
N1 H1C 0.8900 .
O8 H8A 0.846(10) .
O8 H8B 0.848(10) .

loop_
_geom_hbond_atom_site_label_D
_geom_hbond_atom_site_label_H
_geom_hbond_atom_site_label_A
_geom_hbond_distance_DH
_geom_hbond_distance_HA
_geom_hbond_distance_DA
_geom_hbond_angle_DHA
_geom_hbond_site_symmetry_A
N1 H1A O1 0.89 2.45 3.210(4) 144 2_666
N1 H1A O3 0.89 2.37 3.044(5) 133 2_666
N1 H1B O5 0.89 2.12 2.857(4) 139 2_667
N1 H1B O2 0.89 2.33 2.805(4) 113 1_656
N1 H1C O8 0.89 1.81 2.683(6) 166 1_556
O4 H4 O5 0.82 1.86 2.593(3) 148 .
O7 H7 O3 0.82 1.84 2.583(3) 150 .
O8 H8A O3 0.85(5) 1.99(5) 2.783(6) 155(7) 2_565.01
O8 H8B O1 0.85(10) 2.03(10) 2.743(6) 142(9) 1_555.01
C15 H15 O6 0.93 2.31 2.650(4) 101 .

loop_
_geom_torsion_atom_site_label_1
_geom_torsion_atom_site_label_2
_geom_torsion_atom_site_label_3
_geom_torsion_atom_site_label_4
_geom_torsion
_geom_torsion_site_symmetry_1
_geom_torsion_site_symmetry_2
_geom_torsion_site_symmetry_3
_geom_torsion_site_symmetry_4
C6 C1 C2 O6 -177.8(3) . . . .
S1 C1 C2 O6 1.3(4) . . . .
C6 C1 C2 C3 1.0(5) . . . .
S1 C1 C2 C3 -179.9(3) . . . .
O6 C2 C3 C4 177.8(3) . . . .
C1 C2 C3 C4 -1.0(5) . . . .
O6 C2 C3 C7 -1.9(5) . . . .
C1 C2 C3 C7 179.3(3) . . . .
C2 C3 C4 O4 -178.6(3) . . . .
C7 C3 C4 O4 1.0(5) . . . .
C2 C3 C4 C5 0.8(5) . . . .
C7 C3 C4 C5 -179.6(3) . . . .
O4 C4 C5 C6 178.8(3) . . . .
C3 C4 C5 C6 -0.6(5) . . . .
C4 C5 C6 O7 -179.0(3) . . . .
C4 C5 C6 C1 0.6(6) . . . .
C2 C1 C6 O7 178.8(3) . . . .
S1 C1 C6 O7 -0.2(5) . . . .
C2 C1 C6 C5 -0.8(5) . . . .
S1 C1 C6 C5 -179.9(3) . . . .
C2 C3 C7 O5 -179.2(3) . . . .
C4 C3 C7 O5 1.2(5) . . . .
C2 C3 C7 C8 0.1(5) . . . .
C4 C3 C7 C8 -179.5(3) . . . .
O5 C7 C8 C9 -179.5(3) . . . .
C3 C7 C8 C9 1.2(5) . . . .
C7 C8 C9 O6 -0.7(5) . . . .
C7 C8 C9 C10 179.1(3) . . . .
C8 C9 C10 C15 173.4(4) . . . .
O6 C9 C10 C15 -6.7(4) . . . .
C8 C9 C10 C11 -7.1(6) . . . .
O6 C9 C10 C11 172.8(3) . . . .
C15 C10 C11 C12 -0.9(6) . . . .
C9 C10 C11 C12 179.5(3) . . . .
C10 C11 C12 C13 0.7(6) . . . .
C11 C12 C13 C14 -0.4(7) . . . .
C12 C13 C14 C15 0.4(7) . . . .
C11 C10 C15 C14 1.0(6) . . . .
C9 C10 C15 C14 -179.5(3) . . . .
C13 C14 C15 C10 -0.7(6) . . . .
C8 C9 O6 C2 -1.2(5) . . . .
C10 C9 O6 C2 179.0(3) . . . .
C3 C2 O6 C9 2.5(4) . . . .
C1 C2 O6 C9 -178.7(3) . . . .
C2 C1 S1 O2 55.6(3) . . . .
C6 C1 S1 O2 -125.4(3) . . . .
C2 C1 S1 O1 -67.4(3) . . . .
C6 C1 S1 O1 111.6(3) . . . .
C2 C1 S1 O3 175.9(3) . . . .
C6 C1 S1 O3 -5.1(3) . . . .
C21 C16 C17 C18 -0.1(9) . . . .
C16 C17 C18 C19 -0.4(11) . . . .
C17 C18 C19 C20 1.1(11) . . . .
C18 C19 C20 C21 -1.3(8) . . . .
C17 C16 C21 C20 -0.1(7) . . . .
C17 C16 C21 N1 -179.6(4) . . . .
C19 C20 C21 C16 0.9(6) . . . .
C19 C20 C21 N1 -179.6(4) . . . .
